data_4061581
_journal_name_full Organometallics
_journal_paper_doi 10.1021/om0503747
_journal_year 2005
_chemical_formula_sum 'C22 H47 Ge N O5 Si3 W'
_chemical_formula_weight 746.32
_space_group_IT_number 9
_symmetry_cell_setting monoclinic
_symmetry_space_group_name_Hall 'C -2yc'
_symmetry_space_group_name_H-M 'C 1 c 1'
_cell_angle_alpha 90.00
_cell_angle_beta 97.70(3)
_cell_angle_gamma 90.00
_cell_formula_units_Z 4
_cell_length_a 12.206(2)
_cell_length_b 13.590(3)
_cell_length_c 19.385(4)
_cell_measurement_temperature 100(2)
_cell_volume 3186.5(11)
_diffrn_ambient_temperature 100(2)
_exptl_crystal_density_diffrn 1.556
_cod_depositor_comments
;
The following automatic conversions were performed:
'_symmetry_cell_setting' value 'Monoclinic' changed to 'monoclinic'
according to '/home/saulius/struct/CIF-dictionaries/cif_core.dic'
dictionary named 'cif_core.dic' version 2.4.1 from 2010-06-29.

Automatic conversion script
Id: cif_fix_enum 1527 2010-12-29 10:47:43Z saulius 
;
_cod_original_sg_symbol_H-M 'C c'
_cod_database_code 4061581

loop_
_symmetry_equiv_pos_as_xyz
'x, y, z'
'x, -y, z+1/2'
'x+1/2, y+1/2, z'
'x+1/2, -y+1/2, z+1/2'

loop_
_atom_site_label
_atom_site_type_symbol
_atom_site_fract_x
_atom_site_fract_y
_atom_site_fract_z
_atom_site_U_iso_or_equiv
_atom_site_adp_type
_atom_site_occupancy
_atom_site_symmetry_multiplicity
_atom_site_calc_flag
_atom_site_refinement_flags
_atom_site_disorder_assembly
_atom_site_disorder_group
W1 W 0.097967(15) 0.606846(13) 0.792569(13) 0.01818(7) Uani 1 1 d . . .
Ge1 Ge 0.02497(4) 0.47988(4) 0.68766(3) 0.01665(13) Uani 1 1 d . . .
Si1 Si -0.15425(13) 0.41571(11) 0.69415(8) 0.0204(3) Uani 1 1 d . . .
Si2 Si 0.13244(12) 0.33241(11) 0.68800(8) 0.0201(3) Uani 1 1 d . . .
Si3 Si 0.01974(13) 0.54550(11) 0.57336(8) 0.0207(3) Uani 1 1 d . . .
N1 N 0.0119(4) 0.0128(3) 0.9432(2) 0.0228(10) Uani 1 1 d . . .
O1 O 0.3261(5) 0.5965(3) 0.7306(3) 0.0340(13) Uani 1 1 d . . .
O2 O 0.0526(3) 0.7994(3) 0.7001(2) 0.0262(9) Uani 1 1 d . . .
O3 O -0.1456(4) 0.6274(4) 0.8349(3) 0.0314(12) Uani 1 1 d . . .
O4 O 0.1444(5) 0.4094(3) 0.8787(2) 0.0407(12) Uani 1 1 d . . .
O5 O 0.2032(4) 0.7288(3) 0.9213(2) 0.0374(11) Uani 1 1 d . . .
C1 C 0.2443(6) 0.5986(4) 0.7545(4) 0.0220(17) Uani 1 1 d . . .
C2 C 0.0660(5) 0.7285(4) 0.7325(3) 0.0219(13) Uani 1 1 d . . .
C3 C -0.0572(7) 0.6180(4) 0.8197(4) 0.0248(19) Uani 1 1 d . . .
C4 C 0.1271(5) 0.4806(4) 0.8481(3) 0.0268(13) Uani 1 1 d . . .
C5 C 0.1637(5) 0.6863(4) 0.8736(3) 0.0247(13) Uani 1 1 d . . .
C6 C -0.1673(5) 0.3701(4) 0.7841(3) 0.0271(13) Uani 1 1 d . . .
H6A H -0.2405 0.3408 0.7845 0.041 Uiso 1 1 calc R . .
H6B H -0.1578 0.4252 0.8169 0.041 Uiso 1 1 calc R . .
H6C H -0.1103 0.3204 0.7977 0.041 Uiso 1 1 calc R . .
C7 C -0.1916(5) 0.3116(5) 0.6316(3) 0.0281(14) Uani 1 1 d . . .
H7A H -0.1860 0.3338 0.5841 0.042 Uiso 1 1 calc R . .
H7B H -0.2675 0.2902 0.6347 0.042 Uiso 1 1 calc R . .
H7C H -0.1407 0.2565 0.6434 0.042 Uiso 1 1 calc R . .
C8 C -0.2601(5) 0.5139(4) 0.6708(3) 0.0290(14) Uani 1 1 d . . .
H8A H -0.2422 0.5714 0.7008 0.043 Uiso 1 1 calc R . .
H8B H -0.3333 0.4889 0.6774 0.043 Uiso 1 1 calc R . .
H8C H -0.2602 0.5330 0.6221 0.043 Uiso 1 1 calc R . .
C9 C 0.0857(5) 0.2382(4) 0.7483(4) 0.0319(14) Uani 1 1 d . . .
H9A H 0.1375 0.1828 0.7528 0.048 Uiso 1 1 calc R . .
H9B H 0.0118 0.2146 0.7295 0.048 Uiso 1 1 calc R . .
H9C H 0.0832 0.2678 0.7941 0.048 Uiso 1 1 calc R . .
C10 C 0.1224(6) 0.2722(4) 0.6008(3) 0.0323(14) Uani 1 1 d . . .
H10A H 0.1576 0.2073 0.6056 0.048 Uiso 1 1 calc R . .
H10B H 0.1598 0.3131 0.5695 0.048 Uiso 1 1 calc R . .
H10C H 0.0444 0.2646 0.5816 0.048 Uiso 1 1 calc R . .
C11 C 0.2827(5) 0.3515(5) 0.7186(3) 0.0318(14) Uani 1 1 d . . .
H11A H 0.3124 0.4007 0.6890 0.048 Uiso 1 1 calc R . .
H11B H 0.3223 0.2892 0.7158 0.048 Uiso 1 1 calc R . .
H11C H 0.2923 0.3746 0.7669 0.048 Uiso 1 1 calc R . .
C12 C -0.0482(5) 0.4645(5) 0.5007(3) 0.0302(14) Uani 1 1 d . . .
H12A H -0.0110 0.4004 0.5027 0.045 Uiso 1 1 calc R . .
H12B H -0.0425 0.4958 0.4558 0.045 Uiso 1 1 calc R . .
H12C H -0.1263 0.4552 0.5059 0.045 Uiso 1 1 calc R . .
C13 C 0.1661(6) 0.5684(5) 0.5557(3) 0.0366(15) Uani 1 1 d . . .
H13A H 0.1648 0.6075 0.5131 0.055 Uiso 1 1 calc R . .
H13B H 0.2027 0.5053 0.5498 0.055 Uiso 1 1 calc R . .
H13C H 0.2067 0.6042 0.5949 0.055 Uiso 1 1 calc R . .
C14 C -0.0592(6) 0.6651(4) 0.5618(4) 0.0382(16) Uani 1 1 d . . .
H14A H -0.0777 0.6793 0.5120 0.057 Uiso 1 1 calc R . .
H14B H -0.0135 0.7184 0.5842 0.057 Uiso 1 1 calc R . .
H14C H -0.1273 0.6596 0.5831 0.057 Uiso 1 1 calc R . .
C15 C 0.0262(7) -0.0954(4) 0.9632(4) 0.048(2) Uani 1 1 d . . .
H15A H 0.0494 -0.1003 1.0141 0.058 Uiso 1 1 calc R . .
H15B H 0.0860 -0.1238 0.9396 0.058 Uiso 1 1 calc R . .
C16 C -0.0799(6) -0.1566(5) 0.9439(4) 0.0440(19) Uani 1 1 d . . .
H16A H -0.0956 -0.1626 0.8932 0.066 Uiso 1 1 calc R . .
H16B H -0.1420 -0.1238 0.9616 0.066 Uiso 1 1 calc R . .
H16C H -0.0696 -0.2223 0.9647 0.066 Uiso 1 1 calc R . .
C17 C -0.0227(6) 0.0246(5) 0.8657(4) 0.0401(16) Uani 1 1 d . . .
H17A H -0.0286 0.0958 0.8548 0.048 Uiso 1 1 calc R . .
H17B H -0.0970 -0.0046 0.8535 0.048 Uiso 1 1 calc R . .
C18 C 0.0552(6) -0.0221(5) 0.8205(3) 0.0409(17) Uani 1 1 d . . .
H18A H 0.0611 -0.0928 0.8303 0.061 Uiso 1 1 calc R . .
H18B H 0.1284 0.0083 0.8306 0.061 Uiso 1 1 calc R . .
H18C H 0.0265 -0.0121 0.7713 0.061 Uiso 1 1 calc R . .
C19 C 0.1270(6) 0.0596(5) 0.9636(4) 0.0431(17) Uani 1 1 d . . .
H19A H 0.1499 0.0502 1.0141 0.052 Uiso 1 1 calc R . .
H19B H 0.1812 0.0253 0.9385 0.052 Uiso 1 1 calc R . .
C20 C 0.1291(8) 0.1692(5) 0.9470(4) 0.051(2) Uani 1 1 d . . .
H20A H 0.0824 0.2048 0.9760 0.076 Uiso 1 1 calc R . .
H20B H 0.1012 0.1796 0.8978 0.076 Uiso 1 1 calc R . .
H20C H 0.2052 0.1936 0.9566 0.076 Uiso 1 1 calc R . .
C21 C -0.0733(7) 0.0620(5) 0.9786(4) 0.0449(18) Uani 1 1 d . . .
H21A H -0.1460 0.0320 0.9621 0.054 Uiso 1 1 calc R . .
H21B H -0.0770 0.1321 0.9648 0.054 Uiso 1 1 calc R . .
C22 C -0.0528(7) 0.0558(6) 1.0593(4) 0.050(2) Uani 1 1 d . . .
H22A H 0.0226 0.0778 1.0760 0.075 Uiso 1 1 calc R . .
H22B H -0.0622 -0.0124 1.0739 0.075 Uiso 1 1 calc R . .
H22C H -0.1059 0.0981 1.0789 0.075 Uiso 1 1 calc R . .

loop_
_atom_site_aniso_label
_atom_site_aniso_U_11
_atom_site_aniso_U_22
_atom_site_aniso_U_33
_atom_site_aniso_U_23
_atom_site_aniso_U_13
_atom_site_aniso_U_12
W1 0.01965(10) 0.01756(10) 0.01689(11) -0.00128(11) 0.00081(7) 0.00007(11)
Ge1 0.0183(3) 0.0160(3) 0.0156(3) 0.0003(2) 0.0019(2) -0.0003(2)
Si1 0.0189(8) 0.0201(7) 0.0228(9) -0.0021(7) 0.0044(7) -0.0006(6)
Si2 0.0210(8) 0.0184(7) 0.0206(8) -0.0016(6) 0.0020(6) 0.0035(6)
Si3 0.0244(8) 0.0207(7) 0.0161(8) 0.0025(6) 0.0002(6) -0.0012(6)
N1 0.027(3) 0.017(2) 0.023(3) 0.002(2) -0.001(2) 0.009(2)
O1 0.025(3) 0.035(3) 0.042(3) 0.006(2) 0.006(3) -0.0013(19)
O2 0.029(2) 0.024(2) 0.026(2) 0.0087(18) 0.0033(18) 0.0065(17)
O3 0.021(3) 0.042(3) 0.033(3) 0.000(2) 0.008(2) 0.003(2)
O4 0.072(4) 0.028(3) 0.022(3) 0.006(2) 0.004(2) 0.016(2)
O5 0.046(3) 0.036(2) 0.026(2) -0.016(2) -0.008(2) -0.001(2)
C1 0.018(4) 0.027(4) 0.020(4) 0.006(2) -0.003(3) 0.001(2)
C2 0.016(3) 0.022(3) 0.027(3) -0.013(3) 0.002(2) -0.001(2)
C3 0.038(5) 0.019(3) 0.015(4) 0.000(2) -0.006(3) 0.001(3)
C4 0.038(4) 0.025(3) 0.019(3) -0.006(3) 0.009(3) 0.000(3)
C5 0.028(3) 0.026(3) 0.020(3) 0.002(3) 0.001(3) 0.004(3)
C6 0.030(3) 0.025(3) 0.026(3) 0.000(3) 0.005(3) -0.007(3)
C7 0.022(3) 0.029(3) 0.033(4) 0.001(3) 0.001(3) -0.002(3)
C8 0.022(3) 0.031(3) 0.033(4) -0.005(3) 0.000(3) 0.003(3)
C9 0.030(3) 0.024(3) 0.042(4) 0.002(3) 0.005(3) 0.005(3)
C10 0.039(4) 0.028(3) 0.029(4) 0.001(3) 0.005(3) 0.014(3)
C11 0.031(3) 0.037(4) 0.028(4) -0.003(3) 0.008(3) 0.003(3)
C12 0.026(3) 0.033(3) 0.031(4) 0.000(3) 0.002(3) -0.003(3)
C13 0.041(4) 0.044(4) 0.026(3) -0.002(3) 0.006(3) -0.014(3)
C14 0.051(4) 0.025(3) 0.036(4) 0.010(3) -0.002(3) 0.014(3)
C15 0.066(5) 0.033(4) 0.041(5) 0.003(3) -0.007(4) -0.002(3)
C16 0.050(5) 0.025(4) 0.055(5) -0.005(3) 0.001(4) -0.006(3)
C17 0.048(4) 0.036(4) 0.034(4) 0.002(3) -0.004(3) -0.001(3)
C18 0.062(5) 0.038(4) 0.026(4) -0.006(3) 0.017(3) -0.002(3)
C19 0.039(4) 0.044(4) 0.044(4) 0.002(3) -0.002(3) 0.000(3)
C20 0.086(6) 0.033(4) 0.031(4) 0.005(3) 0.002(4) -0.025(4)
C21 0.059(5) 0.037(4) 0.040(4) -0.005(3) 0.011(4) -0.004(4)
C22 0.058(5) 0.067(5) 0.028(4) -0.020(4) 0.018(4) -0.015(4)

loop_
_geom_bond_atom_site_label_1
_geom_bond_atom_site_label_2
_geom_bond_distance
_geom_bond_site_symmetry_2
_geom_bond_publ_flag
W1 C5 1.985(6) . ?
W1 C1 2.025(8) . ?
W1 C2 2.030(6) . ?
W1 C4 2.031(6) . ?
W1 C3 2.038(9) . ?
W1 Ge1 2.7242(8) . ?
Ge1 Si1 2.3740(17) . ?
Ge1 Si3 2.3813(16) . ?
Ge1 Si2 2.3947(16) . ?
Si1 C8 1.871(6) . ?
Si1 C6 1.877(6) . ?
Si1 C7 1.880(6) . ?
Si2 C10 1.867(6) . ?
Si2 C11 1.869(6) . ?
Si2 C9 1.874(6) . ?
Si3 C14 1.887(6) . ?
Si3 C12 1.889(6) . ?
Si3 C13 1.889(7) . ?
N1 C21 1.479(8) . ?
N1 C17 1.514(8) . ?
N1 C15 1.525(7) . ?
N1 C19 1.545(9) . ?
O1 C1 1.156(10) . ?
O2 C2 1.148(7) . ?
O3 C3 1.163(10) . ?
O4 C4 1.141(7) . ?
O5 C5 1.140(7) . ?
C15 C16 1.543(11) . ?
C17 C18 1.517(10) . ?
C19 C20 1.524(10) . ?
C21 C22 1.554(10) . ?
